data_7238458
loop_
_publ_author_name
'Coombs, Benjamin A.'
'Rutter, Simon R.'
'Goeta, Andr\'es E.'
'Sparkes, Hazel A.'
'Batsanov, Andrei S.'
'Beeby, Andrew'

_publ_section_title
;
 2,5-bis(Arylethynyl)thienyl systems: Preparation and photophysical
 properties. Part II
;
_journal_issue 5
_journal_name_full 'RSC Advances'
_journal_page_first 1870
_journal_paper_doi 10.1039/c1ra00728a
_journal_volume 2
_journal_year 2012
_chemical_formula_moiety 'C30 H28 S2'
_chemical_formula_sum 'C30 H28 S2'
_chemical_formula_weight 452.64
_space_group_IT_number 2
_space_group_name_Hall '-P 1'
_space_group_name_H-M_alt 'P -1'
_symmetry_cell_setting triclinic
_symmetry_space_group_name_Hall '-P 1'
_symmetry_space_group_name_H-M 'P -1'
_atom_sites_solution_hydrogens geom
_atom_sites_solution_primary direct
_atom_sites_solution_secondary difmap
_audit_creation_method SHELXL-97
_cell_angle_alpha 87.992(2)
_cell_angle_beta 77.1150(10)
_cell_angle_gamma 74.0720(10)
_cell_formula_units_Z 1
_cell_length_a 6.0263(4)
_cell_length_b 8.1335(5)
_cell_length_c 13.0125(7)
_cell_measurement_reflns_used 5666
_cell_measurement_temperature 120(2)
_cell_measurement_theta_max 30.473
_cell_measurement_theta_min 2.605
_cell_volume 597.64(6)
_computing_cell_refinement 'SAINT version 6.45A (Bruker, 2003)'
_computing_data_collection 'SMART version 5.054 (Bruker, 1999)'
_computing_data_reduction 'SAINT version 6.45A (Bruker, 2003)'
_computing_molecular_graphics 'ORTEP3 for Windows (Farrugia, 1997)'
_computing_publication_material 'WinGX publication routines (Farrugia, 1999)'
_computing_structure_refinement 'SHELXL-97 (Sheldrick, 1997)'
_computing_structure_solution 'SHELXS-97 (Sheldrick, 1990)'
_diffrn_ambient_temperature 120(2)
_diffrn_detector_area_resol_mean 8
_diffrn_measured_fraction_theta_full 1.000
_diffrn_measured_fraction_theta_max 0.999
_diffrn_measurement_device_type 'Bruker SMART 6K CCD Detector'
_diffrn_measurement_method \w
_diffrn_radiation_monochromator graphite
_diffrn_radiation_source 'fine-focus sealed tube'
_diffrn_radiation_type MoK\a
_diffrn_radiation_wavelength 0.71073
_diffrn_reflns_av_R_equivalents 0.0261
_diffrn_reflns_av_sigmaI/netI 0.0288
_diffrn_reflns_limit_h_max 8
_diffrn_reflns_limit_h_min -8
_diffrn_reflns_limit_k_max 10
_diffrn_reflns_limit_k_min -10
_diffrn_reflns_limit_l_max 17
_diffrn_reflns_limit_l_min -17
_diffrn_reflns_number 8056
_diffrn_reflns_theta_full 25.00
_diffrn_reflns_theta_max 28.26
_diffrn_reflns_theta_min 1.61
_exptl_absorpt_coefficient_mu 0.239
_exptl_absorpt_correction_T_max 0.953
_exptl_absorpt_correction_T_min 0.897
_exptl_absorpt_correction_type multi-scan
_exptl_absorpt_process_details 'SADABS (G. Sheldrick, 1998)'
_exptl_crystal_colour colourless
_exptl_crystal_density_diffrn 1.258
_exptl_crystal_density_method 'not measured'
_exptl_crystal_description block
_exptl_crystal_F_000 240
_exptl_crystal_size_max 0.34
_exptl_crystal_size_mid 0.22
_exptl_crystal_size_min 0.20
_refine_diff_density_max 0.584
_refine_diff_density_min -0.309
_refine_diff_density_rms 0.069
_refine_ls_extinction_method none
_refine_ls_goodness_of_fit_ref 1.122
_refine_ls_hydrogen_treatment constr
_refine_ls_matrix_type full
_refine_ls_number_parameters 148
_refine_ls_number_reflns 2949
_refine_ls_number_restraints 0
_refine_ls_restrained_S_all 1.122
_refine_ls_R_factor_all 0.0470
_refine_ls_R_factor_gt 0.0412
_refine_ls_shift/su_max 0.000
_refine_ls_shift/su_mean 0.000
_refine_ls_structure_factor_coef Fsqd
_refine_ls_weighting_details 'calc w=1/[\s^2^(Fo^2^)+(0.0663P)^2^+0.1717P] where P=(Fo^2^+2Fc^2^)/3'
_refine_ls_weighting_scheme calc
_refine_ls_wR_factor_gt 0.1122
_refine_ls_wR_factor_ref 0.1179
_reflns_number_gt 2571
_reflns_number_total 2949
_reflns_threshold_expression >2sigma(I)
_cod_data_source_file c1ra00728a.txt
_cod_data_source_block 08srv340
_cod_database_code 7238458

loop_
_symmetry_equiv_pos_as_xyz
'x, y, z'
'-x, -y, -z'

loop_
_atom_site_label
_atom_site_type_symbol
_atom_site_fract_x
_atom_site_fract_y
_atom_site_fract_z
_atom_site_U_iso_or_equiv
_atom_site_adp_type
_atom_site_occupancy
_atom_site_symmetry_multiplicity
_atom_site_calc_flag
_atom_site_refinement_flags
S1 S 0.34776(6) 0.38472(4) 0.92470(3) 0.02213(13) Uani 1 1 d .
C1 C 1.1881(3) -0.7622(2) 0.60827(14) 0.0292(3) Uani 1 1 d .
H1A H 1.2431 -0.6747 0.5642 0.044 Uiso 1 1 calc R
H1B H 1.2617 -0.8746 0.5730 0.044 Uiso 1 1 calc R
H1C H 1.2318 -0.7628 0.6765 0.044 Uiso 1 1 calc R
C2 C 0.8592(3) -0.73770(19) 0.51827(12) 0.0270(3) Uani 1 1 d .
H2A H 0.6898 -0.7272 0.5283 0.041 Uiso 1 1 calc R
H2B H 0.9506 -0.8493 0.4851 0.041 Uiso 1 1 calc R
H2C H 0.8994 -0.6466 0.4729 0.041 Uiso 1 1 calc R
C3 C 0.8339(3) -0.85415(18) 0.70010(12) 0.0272(3) Uani 1 1 d .
H3A H 0.8771 -0.8475 0.7678 0.041 Uiso 1 1 calc R
H3B H 0.9090 -0.9691 0.6685 0.041 Uiso 1 1 calc R
H3C H 0.6616 -0.8301 0.7114 0.041 Uiso 1 1 calc R
C4 C 0.9186(2) -0.72201(17) 0.62572(11) 0.0193(3) Uani 1 1 d .
C5 C 0.7928(2) -0.54418(17) 0.67684(10) 0.0178(3) Uani 1 1 d .
C6 C 0.5661(3) -0.45720(18) 0.66489(12) 0.0232(3) Uani 1 1 d .
H6 H 0.4945 -0.5059 0.6203 0.028 Uiso 1 1 calc R
C7 C 0.4425(3) -0.30176(18) 0.71627(12) 0.0238(3) Uani 1 1 d .
H7 H 0.2884 -0.2458 0.7064 0.029 Uiso 1 1 calc R
C8 C 0.5431(2) -0.22674(17) 0.78243(11) 0.0194(3) Uani 1 1 d .
C9 C 0.7713(3) -0.31094(18) 0.79394(11) 0.0221(3) Uani 1 1 d .
H9 H 0.8442 -0.2611 0.8374 0.027 Uiso 1 1 calc R
C10 C 0.8923(3) -0.46699(18) 0.74223(11) 0.0212(3) Uani 1 1 d .
H10 H 1.0469 -0.5227 0.7516 0.025 Uiso 1 1 calc R
C11 C 0.4166(3) -0.06735(18) 0.83751(11) 0.0208(3) Uani 1 1 d .
C12 C 0.3105(3) 0.06704(18) 0.88309(11) 0.0210(3) Uani 1 1 d .
C13 C 0.1920(2) 0.23083(17) 0.93039(11) 0.0194(3) Uani 1 1 d .
C14 C -0.0481(2) 0.29063(16) 0.98008(10) 0.0180(3) Uani 1 1 d .
H14 H -0.1601 0.2256 0.9908 0.022 Uiso 1 1 calc R
C15 C -0.0965(2) 0.46642(17) 1.01196(10) 0.0183(3) Uani 1 1 d .

loop_
_atom_site_aniso_label
_atom_site_aniso_U_11
_atom_site_aniso_U_22
_atom_site_aniso_U_33
_atom_site_aniso_U_23
_atom_site_aniso_U_13
_atom_site_aniso_U_12
S1 0.0209(2) 0.01526(19) 0.0272(2) -0.00396(13) -0.00169(14) -0.00239(13)
C1 0.0222(7) 0.0196(7) 0.0406(9) -0.0093(6) -0.0013(6) -0.0004(6)
C2 0.0350(8) 0.0196(7) 0.0231(7) -0.0059(5) -0.0047(6) -0.0025(6)
C3 0.0357(8) 0.0142(6) 0.0276(7) -0.0013(5) 0.0005(6) -0.0057(6)
C4 0.0210(6) 0.0127(6) 0.0224(6) -0.0031(5) -0.0024(5) -0.0030(5)
C5 0.0212(6) 0.0115(6) 0.0190(6) -0.0008(5) -0.0013(5) -0.0042(5)
C6 0.0237(7) 0.0162(6) 0.0304(7) -0.0057(5) -0.0081(6) -0.0040(5)
C7 0.0211(7) 0.0155(6) 0.0337(8) -0.0034(6) -0.0081(6) -0.0010(5)
C8 0.0234(7) 0.0117(6) 0.0205(6) -0.0016(5) -0.0008(5) -0.0035(5)
C9 0.0279(7) 0.0158(6) 0.0229(7) -0.0038(5) -0.0079(5) -0.0039(5)
C10 0.0207(6) 0.0170(7) 0.0241(7) -0.0027(5) -0.0064(5) -0.0007(5)
C11 0.0237(7) 0.0144(6) 0.0228(6) -0.0005(5) -0.0030(5) -0.0041(5)
C12 0.0241(7) 0.0151(6) 0.0225(6) -0.0002(5) -0.0040(5) -0.0041(5)
C13 0.0230(7) 0.0125(6) 0.0218(6) -0.0018(5) -0.0050(5) -0.0034(5)
C14 0.0231(7) 0.0108(6) 0.0177(6) -0.0037(5) -0.0052(5) 0.0002(5)
C15 0.0191(6) 0.0140(6) 0.0199(6) -0.0018(5) -0.0032(5) -0.0021(5)

loop_
_atom_type_symbol
_atom_type_description
_atom_type_scat_dispersion_real
_atom_type_scat_dispersion_imag
_atom_type_scat_source
C C 0.0033 0.0016 'International Tables Vol C Tables 4.2.6.8 and 6.1.1.4'
H H 0.0000 0.0000 'International Tables Vol C Tables 4.2.6.8 and 6.1.1.4'
S S 0.1246 0.1234 'International Tables Vol C Tables 4.2.6.8 and 6.1.1.4'

loop_
_geom_angle_atom_site_label_1
_geom_angle_atom_site_label_2
_geom_angle_atom_site_label_3
_geom_angle
_geom_angle_site_symmetry_1
_geom_angle_site_symmetry_3
C15 S1 C13 91.06(7) 2_567 .
C4 C1 H1A 109.5 . .
C4 C1 H1B 109.5 . .
H1A C1 H1B 109.5 . .
C4 C1 H1C 109.5 . .
H1A C1 H1C 109.5 . .
H1B C1 H1C 109.5 . .
C4 C2 H2A 109.5 . .
C4 C2 H2B 109.5 . .
H2A C2 H2B 109.5 . .
C4 C2 H2C 109.5 . .
H2A C2 H2C 109.5 . .
H2B C2 H2C 109.5 . .
C4 C3 H3A 109.5 . .
C4 C3 H3B 109.5 . .
H3A C3 H3B 109.5 . .
C4 C3 H3C 109.5 . .
H3A C3 H3C 109.5 . .
H3B C3 H3C 109.5 . .
C1 C4 C5 112.06(11) . .
C1 C4 C2 107.77(12) . .
C5 C4 C2 111.14(11) . .
C1 C4 C3 108.77(13) . .
C5 C4 C3 107.75(11) . .
C2 C4 C3 109.30(12) . .
C6 C5 C10 117.14(12) . .
C6 C5 C4 120.89(12) . .
C10 C5 C4 121.86(12) . .
C7 C6 C5 121.89(13) . .
C7 C6 H6 119.1 . .
C5 C6 H6 119.1 . .
C6 C7 C8 120.42(13) . .
C6 C7 H7 119.8 . .
C8 C7 H7 119.8 . .
C9 C8 C7 118.38(12) . .
C9 C8 C11 120.38(13) . .
C7 C8 C11 121.24(13) . .
C10 C9 C8 120.46(13) . .
C10 C9 H9 119.8 . .
C8 C9 H9 119.8 . .
C9 C10 C5 121.71(13) . .
C9 C10 H10 119.1 . .
C5 C10 H10 119.1 . .
C12 C11 C8 179.55(15) . .
C11 C12 C13 176.03(15) . .
C14 C13 C12 126.98(13) . .
C14 C13 S1 113.62(10) . .
C12 C13 S1 119.35(11) . .
C13 C14 C15 108.60(12) . .
C13 C14 H14 125.7 . .
C15 C14 H14 125.7 . .
C15 C15 C14 115.14(15) 2_567 .
C15 C15 S1 111.58(13) 2_567 2_567
C14 C15 S1 133.27(11) . 2_567

loop_
_geom_bond_atom_site_label_1
_geom_bond_atom_site_label_2
_geom_bond_distance
_geom_bond_site_symmetry_2
S1 C15 1.7161(14) 2_567
S1 C13 1.7494(14) .
C1 C4 1.531(2) .
C1 H1A 0.9800 .
C1 H1B 0.9800 .
C1 H1C 0.9800 .
C2 C4 1.536(2) .
C2 H2A 0.9800 .
C2 H2B 0.9800 .
C2 H2C 0.9800 .
C3 C4 1.536(2) .
C3 H3A 0.9800 .
C3 H3B 0.9800 .
C3 H3C 0.9800 .
C4 C5 1.5329(18) .
C5 C6 1.395(2) .
C5 C10 1.396(2) .
C6 C7 1.3858(19) .
C6 H6 0.9500 .
C7 C8 1.398(2) .
C7 H7 0.9500 .
C8 C9 1.397(2) .
C8 C11 1.4333(18) .
C9 C10 1.3887(19) .
C9 H9 0.9500 .
C10 H10 0.9500 .
C11 C12 1.203(2) .
C12 C13 1.4152(18) .
C13 C14 1.4027(19) .
C14 C15 1.4355(18) .
C14 H14 0.9500 .
C15 C15 1.387(3) 2_567
C15 S1 1.7161(14) 2_567
